data_4349717
loop_
_publ_author_name
'Liu, Yu-Ling'
'Zhang, Wen'

_publ_section_title
;
 Cation-templated cyanometallate-based supramolecular rectangular cage
 compounds showing dielectric transitions
;
_journal_issue 8
_journal_name_full 'Inorganic Chemistry Frontiers'
_journal_page_first 1304
_journal_paper_doi 10.1039/C7QI00218A
_journal_volume 4
_journal_year 2017
_chemical_formula_moiety '2(C3 H0.50 Cd0.50 Cl Co0.50 N3), 2(C3 H5 N2)'
_chemical_formula_sum 'C12 H11 Cd Cl2 Co N10'
_chemical_formula_weight 537.55
_space_group_crystal_system tetragonal
_space_group_IT_number 129
_space_group_name_Hall '-P 4a 2a'
_space_group_name_H-M_alt 'P 4/n m m :2'
_atom_sites_solution_hydrogens mixed
_audit_creation_method SHELXL-2014/7
_audit_update_record
;
2017-02-20 deposited with the CCDC.
2017-06-05 downloaded from the CCDC.
;
_cell_angle_alpha 90
_cell_angle_beta 90
_cell_angle_gamma 90
_cell_formula_units_Z 4
_cell_length_a 15.325(2)
_cell_length_b 15.325(2)
_cell_length_c 8.6357(17)
_cell_measurement_reflns_used 620
_cell_measurement_temperature 298(2)
_cell_measurement_theta_max 27.4749
_cell_measurement_theta_min 1.8725
_cell_volume 2028.1(5)
_computing_structure_refinement 'SHELXL-2014/7 (Sheldrick, 2014)'
_diffrn_ambient_temperature 298(2)
_diffrn_measured_fraction_theta_full 0.996
_diffrn_measured_fraction_theta_max 0.996
_diffrn_measurement_device_type 'Saturn724+ (4x4 bin mode)'
_diffrn_measurement_method CCD_Profile_fitting
_diffrn_radiation_type MoK\a
_diffrn_radiation_wavelength 0.71073
_diffrn_reflns_av_R_equivalents 0.0535
_diffrn_reflns_av_unetI/netI 0.0319
_diffrn_reflns_Laue_measured_fraction_full 0.996
_diffrn_reflns_Laue_measured_fraction_max 0.996
_diffrn_reflns_limit_h_max 19
_diffrn_reflns_limit_h_min -14
_diffrn_reflns_limit_k_max 19
_diffrn_reflns_limit_k_min -19
_diffrn_reflns_limit_l_max 10
_diffrn_reflns_limit_l_min -11
_diffrn_reflns_number 13578
_diffrn_reflns_point_group_measured_fraction_full 0.996
_diffrn_reflns_point_group_measured_fraction_max 0.996
_diffrn_reflns_theta_full 25.242
_diffrn_reflns_theta_max 27.478
_diffrn_reflns_theta_min 3.016
_exptl_absorpt_coefficient_mu 2.147
_exptl_crystal_colour pale-yellow
_exptl_crystal_density_diffrn 1.760
_exptl_crystal_description plate
_exptl_crystal_F_000 1048
_refine_diff_density_max 3.253
_refine_diff_density_min -3.183
_refine_diff_density_rms 0.185
_refine_ls_extinction_coef 0.0108(11)
_refine_ls_extinction_expression Fc^*^=kFc[1+0.001xFc^2^\l^3^/sin(2\q)]^-1/4^
_refine_ls_extinction_method 'SHELXL-2014/7 (Sheldrick 2014'
_refine_ls_goodness_of_fit_ref 1.122
_refine_ls_hydrogen_treatment mixed
_refine_ls_matrix_type full
_refine_ls_number_parameters 105
_refine_ls_number_reflns 1310
_refine_ls_number_restraints 155
_refine_ls_restrained_S_all 1.732
_refine_ls_R_factor_all 0.0561
_refine_ls_R_factor_gt 0.0517
_refine_ls_shift/su_max 0.000
_refine_ls_shift/su_mean 0.000
_refine_ls_structure_factor_coef Fsqd
_refine_ls_weighting_details 'w=1/[\s^2^(Fo^2^)+(0.0844P)^2^+5.2078P] where P=(Fo^2^+2Fc^2^)/3'
_refine_ls_weighting_scheme calc
_refine_ls_wR_factor_gt 0.1617
_refine_ls_wR_factor_ref 0.1665
_reflns_Friedel_coverage 0.000
_reflns_number_gt 1144
_reflns_number_total 1310
_reflns_threshold_expression 'I > 2\s(I)'
_cod_data_source_file c7qi00218a2.cif
_cod_data_source_block 1-298K
_cod_original_cell_volume 2028.1(7)
_cod_original_sg_symbol_H-M 'P 4/n m m'
_cod_database_code 4349717
_shelx_shelxl_version_number 2014/7
_shelx_space_group_comment
;
The symmetry employed for this shelxl refinement is uniquely defined
by the following loop, which should always be used as a source of
symmetry information in preference to the above space-group names.
They are only intended as comments.
;

loop_
_space_group_symop_operation_xyz
'x, y, z'
'-y+1/2, x, z'
'-x+1/2, -y+1/2, z'
'y, -x+1/2, z'
'x+1/2, -y, -z'
'y+1/2, x+1/2, -z'
'-x, y+1/2, -z'
'-y, -x, -z'
'-x, -y, -z'
'y-1/2, -x, -z'
'x-1/2, y-1/2, -z'
'-y, x-1/2, -z'
'-x-1/2, y, z'
'-y-1/2, -x-1/2, z'
'x, -y-1/2, z'
'y, x, z'

loop_
_atom_site_label
_atom_site_type_symbol
_atom_site_fract_x
_atom_site_fract_y
_atom_site_fract_z
_atom_site_U_iso_or_equiv
_atom_site_adp_type
_atom_site_occupancy
_atom_site_site_symmetry_order
_atom_site_calc_flag
_atom_site_refinement_flags_posn
_atom_site_refinement_flags_adp
_atom_site_refinement_flags_occupancy
C1 C 0.2500 0.2500 1.1987(12) 0.0293(11) Uani 1 8 d S TU P
C2 C 0.1614(2) 0.1614(2) 0.9792(5) 0.0177(5) Uani 1 2 d S TU P
C3 C 0.2500 0.2500 0.7619(9) 0.0156(6) Uani 1 8 d S TU P
C4 C 0.1614(2) -0.1614(2) 1.0000 0.0176(6) Uani 1 2 d S TU P
C5 C 0.2500 -0.2500 0.7778(3) 0.0164(6) Uani 1 4 d DS TU P
C6 C 0.5050(9) 0.2253(7) 0.676(2) 0.100(2) Uani 0.5 1 d D U P
H6A H 0.5050 0.2098 0.7809 0.120 Uiso 0.5 1 d R U P
C7 C 0.5014(9) 0.2234(8) 0.423(2) 0.100(2) Uani 0.5 1 d D U P
H7A H 0.5014 0.2037 0.3213 0.120 Uiso 0.5 1 d R U P
C8 C 0.5025(12) 0.3046(11) 0.4781(19) 0.100(2) Uani 0.5 1 d D U P
H8A H 0.5025 0.3570 0.4231 0.120 Uiso 0.5 1 d R U P
Cd1 Cd 0.0000 0.0000 1.0000 0.0189(3) Uani 1 4 d S T P
Cl1 Cl 0.01025(9) 0.01025(9) 1.2947(2) 0.0425(5) Uani 1 2 d S T P
Co1 Co 0.2500 0.2500 0.97743(15) 0.0137(4) Uani 1 8 d S TU P
Co2 Co 0.2500 -0.2500 1.0000 0.0141(4) Uani 1 8 d DS TU P
H1 H 0.2500 0.2500 1.434(3) 0.017 Uiso 1 8 d DS U P
H2 H 0.2500 -0.2500 0.5000 0.017 Uiso 1 8 d DS U P
N1 N 0.2500 0.2500 1.3322(11) 0.0319(13) Uani 1 8 d DS TU P
N2 N 0.1096(2) 0.1096(2) 0.9806(4) 0.0212(6) Uani 1 2 d S TU P
N3 N 0.2500 0.2500 0.6266(9) 0.0213(11) Uani 1 8 d S TU P
N4 N 0.1096(2) -0.1096(2) 1.0000 0.0208(7) Uani 1 2 d S TU P
N5 N 0.2500 -0.2500 0.6425(5) 0.0235(10) Uani 1 4 d DS TU P
N6 N 0.5027(10) 0.1761(10) 0.5531(19) 0.100(2) Uani 0.5 1 d D U P
H6 H 0.5006 0.1201 0.5488 0.120 Uiso 0.5 1 calc R U P
N7 N 0.5043(10) 0.3079(8) 0.6332(18) 0.100(2) Uani 0.5 1 d D U P
H7 H 0.5058 0.3529 0.6926 0.120 Uiso 0.5 1 calc R U P

loop_
_atom_site_aniso_label
_atom_site_aniso_U_11
_atom_site_aniso_U_22
_atom_site_aniso_U_33
_atom_site_aniso_U_23
_atom_site_aniso_U_13
_atom_site_aniso_U_12
C1 0.0293(11) 0.0293(11) 0.0293(15) 0.000 0.000 0.000
C2 0.0182(7) 0.0182(7) 0.0168(9) -0.0003(6) -0.0003(6) 0.0002(8)
C3 0.0174(8) 0.0174(8) 0.0119(11) 0.000 0.000 0.000
C4 0.0179(7) 0.0179(7) 0.0169(10) 0.0001(5) 0.0001(5) -0.0003(8)
C5 0.0173(10) 0.0175(10) 0.0145(10) 0.000 0.000 0.000
C6 0.122(4) 0.059(5) 0.120(6) 0.003(4) 0.004(4) -0.002(3)
C7 0.122(4) 0.059(5) 0.120(6) 0.003(4) 0.004(4) -0.002(3)
C8 0.122(4) 0.059(5) 0.120(6) 0.002(4) 0.004(4) -0.002(3)
Cd1 0.0165(4) 0.0165(4) 0.0237(4) 0.00051(11) 0.00051(11) 0.00023(15)
Cl1 0.0487(6) 0.0487(6) 0.0301(9) -0.0023(5) -0.0023(5) 0.0022(6)
Co1 0.0154(5) 0.0154(5) 0.0103(6) 0.000 0.000 0.000
Co2 0.0149(5) 0.0149(5) 0.0126(6) 0.000 0.000 0.000
N1 0.0319(13) 0.0319(13) 0.0320(18) 0.000 0.000 0.000
N2 0.0208(8) 0.0208(8) 0.0221(12) 0.0002(7) 0.0002(7) -0.0006(10)
N3 0.0235(14) 0.0235(14) 0.017(2) 0.000 0.000 0.000
N4 0.0207(8) 0.0207(8) 0.0210(12) 0.0001(7) 0.0001(7) 0.0001(10)
N5 0.0253(17) 0.0255(17) 0.0196(18) 0.000 0.000 0.000
N6 0.122(4) 0.059(5) 0.120(6) 0.003(4) 0.004(4) -0.002(3)
N7 0.122(4) 0.059(5) 0.120(6) 0.002(4) 0.004(4) -0.002(3)

loop_
_atom_type_symbol
_atom_type_description
_atom_type_scat_dispersion_real
_atom_type_scat_dispersion_imag
_atom_type_scat_source
C C 0.0033 0.0016 'International Tables Vol C Tables 4.2.6.8 and 6.1.1.4'
H H 0.0000 0.0000 'International Tables Vol C Tables 4.2.6.8 and 6.1.1.4'
Cd Cd -0.8075 1.2024 'International Tables Vol C Tables 4.2.6.8 and 6.1.1.4'
Cl Cl 0.1484 0.1585 'International Tables Vol C Tables 4.2.6.8 and 6.1.1.4'
Co Co 0.3494 0.9721 'International Tables Vol C Tables 4.2.6.8 and 6.1.1.4'
N N 0.0061 0.0033 'International Tables Vol C Tables 4.2.6.8 and 6.1.1.4'
O O 0.0106 0.0060 'International Tables Vol C Tables 4.2.6.8 and 6.1.1.4'

loop_
_geom_angle_atom_site_label_1
_geom_angle_atom_site_label_2
_geom_angle_atom_site_label_3
_geom_angle
_geom_angle_site_symmetry_1
_geom_angle_site_symmetry_3
N1 C1 Co1 180.0 . .
N2 C2 Co1 179.8(4) . .
N3 C3 Co1 180.0 . .
N4 C4 Co2 180.0(4) . .
N5 C5 Co2 180.0 . .
N7 C6 C6 144(2) 15_565 15_565
N7 C6 N6 19(2) 15_565 .
C6 C6 N6 125.3(8) 15_565 .
N7 C6 N7 127(4) 15_565 .
C6 C6 N7 16.4(11) 15_565 .
N6 C6 N7 108.9(17) . .
N7 C6 C8 39(2) 15_565 15_565
C6 C6 C8 105.0(6) 15_565 15_565
N6 C6 C8 20.3(8) . 15_565
N7 C6 C8 88.6(14) . 15_565
N7 C6 N6 109(3) 15_565 15_565
C6 C6 N6 35.2(6) 15_565 15_565
N6 C6 N6 90.1(13) . 15_565
N7 C6 N6 18.8(10) . 15_565
C8 C6 N6 69.8(9) 15_565 15_565
N7 C6 H6A 111.5 15_565 .
C6 C6 H6A 104.7 15_565 .
N6 C6 H6A 130.0 . .
N7 C6 H6A 121.1 . .
C8 C6 H6A 150.3 15_565 .
N6 C6 H6A 139.9 15_565 .
C8 C7 C7 132(3) 15_565 15_565
C8 C7 C8 111(4) 15_565 .
C7 C7 C8 20.9(12) 15_565 .
C8 C7 N6 9(3) 15_565 .
C7 C7 N6 122.8(10) 15_565 .
C8 C7 N6 102.0(18) . .
C8 C7 N7 27(3) 15_565 15_565
C7 C7 N7 104.8(6) 15_565 15_565
C8 C7 N7 83.9(14) . 15_565
N6 C7 N7 18.0(8) . 15_565
C8 C7 N6 96(3) 15_565 15_565
C7 C7 N6 36.1(6) 15_565 15_565
C8 C7 N6 15.2(11) . 15_565
N6 C7 N6 86.8(14) . 15_565
N7 C7 N6 68.7(8) 15_565 15_565
C8 C7 H7A 119.0 15_565 .
C7 C7 H7A 108.9 15_565 .
C8 C7 H7A 129.8 . .
N6 C7 H7A 128.3 . .
N7 C7 H7A 146.3 15_565 .
N6 C7 H7A 145.0 15_565 .
C7 C8 N6 162(5) 15_565 15_565
C7 C8 C7 27(2) 15_565 .
N6 C8 C7 135(3) 15_565 .
C7 C8 N7 140(4) 15_565 .
N6 C8 N7 22.4(16) 15_565 .
C7 C8 N7 113(2) . .
C7 C8 C8 48(3) 15_565 15_565
N6 C8 C8 115(2) 15_565 15_565
C7 C8 C8 20.9(12) . 15_565
N7 C8 C8 92.2(10) . 15_565
C7 C8 C6 123(3) 15_565 15_565
N6 C8 C6 39.5(18) 15_565 15_565
C7 C8 C6 95.9(15) . 15_565
N7 C8 C6 17.1(9) . 15_565
C8 C8 C6 75.0(6) 15_565 15_565
C7 C8 H8A 101.5 15_565 .
N6 C8 H8A 96.1 15_565 .
C7 C8 H8A 128.5 . .
N7 C8 H8A 118.4 . .
C8 C8 H8A 149.4 15_565 .
C6 C8 H8A 135.6 15_565 .
N4 Cd1 N4 180.0 9_557 .
N4 Cd1 N2 90.000(1) 9_557 .
N4 Cd1 N2 90.0 . .
N4 Cd1 N2 90.000(1) 9_557 9_557
N4 Cd1 N2 90.000(1) . 9_557
N2 Cd1 N2 180.0(2) . 9_557
N4 Cd1 Cl1 90.0 9_557 9_557
N4 Cd1 Cl1 90.0 . 9_557
N2 Cd1 Cl1 90.96(10) . 9_557
N2 Cd1 Cl1 89.04(10) 9_557 9_557
N4 Cd1 Cl1 90.0 9_557 .
N4 Cd1 Cl1 90.0 . .
N2 Cd1 Cl1 89.04(10) . .
N2 Cd1 Cl1 90.96(10) 9_557 .
Cl1 Cd1 Cl1 180.0 9_557 .
C3 Co1 C1 180.0 . .
C3 Co1 C2 90.46(13) . 3
C1 Co1 C2 89.54(13) . 3
C3 Co1 C2 90.46(13) . 4
C1 Co1 C2 89.54(13) . 4
C2 Co1 C2 89.996(3) 3 4
C3 Co1 C2 90.46(13) . 2
C1 Co1 C2 89.54(13) . 2
C2 Co1 C2 89.996(3) 3 2
C2 Co1 C2 179.1(3) 4 2
C3 Co1 C2 90.46(13) . .
C1 Co1 C2 89.54(13) . .
C2 Co1 C2 179.1(3) 3 .
C2 Co1 C2 89.996(4) 4 .
C2 Co1 C2 89.996(3) 2 .
C5 Co2 C5 180.0 10_657 .
C5 Co2 C4 90.0 10_657 .
C5 Co2 C4 90.0 . .
C5 Co2 C4 90.0 10_657 10_657
C5 Co2 C4 90.000(1) . 10_657
C4 Co2 C4 90.0 . 10_657
C5 Co2 C4 90.0 10_657 12_557
C5 Co2 C4 90.000(1) . 12_557
C4 Co2 C4 90.0 . 12_557
C4 Co2 C4 180.00(15) 10_657 12_557
C5 Co2 C4 90.0 10_657 3_545
C5 Co2 C4 90.0 . 3_545
C4 Co2 C4 180.0 . 3_545
C4 Co2 C4 90.0 10_657 3_545
C4 Co2 C4 90.0 12_557 3_545
C1 N1 H1 180.00(2) . .
C2 N2 Cd1 176.6(3) . .
C4 N4 Cd1 180.0(4) . .
C5 N5 H2 180.0 . .
C8 N6 N7 136(3) 15_565 15_565
C8 N6 C6 120(2) 15_565 .
N7 N6 C6 15.8(17) 15_565 .
C8 N6 C7 8(2) 15_565 .
N7 N6 C7 128(2) 15_565 .
C6 N6 C7 111.9(16) . .
C8 N6 C6 101(2) 15_565 15_565
N7 N6 C6 35.4(15) 15_565 15_565
C6 N6 C6 19.5(6) . 15_565
C7 N6 C6 92.3(14) . 15_565
C8 N6 C7 29.4(19) 15_565 15_565
N7 N6 C7 107(2) 15_565 15_565
C6 N6 C7 90.8(13) . 15_565
C7 N6 C7 21.1(7) . 15_565
C6 N6 C7 71.2(10) 15_565 15_565
C8 N6 H6 112.0 15_565 .
N7 N6 H6 112.0 15_565 .
C6 N6 H6 127.8 . .
C7 N6 H6 120.3 . .
C6 N6 H6 147.3 15_565 .
C7 N6 H6 141.4 15_565 .
C6 N7 N6 146(4) 15_565 15_565
C6 N7 C6 19.8(15) 15_565 .
N6 N7 C6 126(2) 15_565 .
C6 N7 C8 124(3) 15_565 .
N6 N7 C8 21.7(14) 15_565 .
C6 N7 C8 104.2(18) . .
C6 N7 N7 36(2) 15_565 15_565
N6 N7 N7 109.5(18) 15_565 15_565
C6 N7 N7 16.4(11) . 15_565
C8 N7 N7 87.8(10) . 15_565
C6 N7 C7 111(3) 15_565 15_565
N6 N7 C7 34.3(17) 15_565 15_565
C6 N7 C7 91.6(14) . 15_565
C8 N7 C7 12.6(12) . 15_565
N7 N7 C7 75.2(6) 15_565 15_565
C6 N7 H7 107.2 15_565 .
N6 N7 H7 107.2 15_565 .
C6 N7 H7 127.0 . .
C8 N7 H7 128.8 . .
N7 N7 H7 143.4 15_565 .
C7 N7 H7 141.4 15_565 .

loop_
_geom_bond_atom_site_label_1
_geom_bond_atom_site_label_2
_geom_bond_distance
_geom_bond_site_symmetry_2
C1 N1 1.152(14) .
C1 Co1 1.911(11) .
C2 N2 1.123(6) .
C2 Co1 1.920(5) .
C3 N3 1.169(11) .
C3 Co1 1.861(8) .
C4 N4 1.123(7) .
C4 Co2 1.920(5) .
C5 N5 1.168(4) .
C5 Co2 1.919(3) .
C6 N7 0.630(18) 15_565
C6 C6 0.76(2) 15_565
C6 N6 1.304(9) .
C6 N7 1.319(9) .
C6 C8 1.77(3) 15_565
C6 N6 1.848(17) 15_565
C6 H6A 0.9345 .
C7 C8 0.639(19) 15_565
C7 C7 0.82(2) 15_565
C7 C8 1.332(10) .
C7 N6 1.335(10) .
C7 N7 1.88(3) 15_565
C7 N6 1.905(18) 15_565
C7 H7A 0.9302 .
C8 C7 0.639(19) 15_565
C8 N6 0.71(2) 15_565
C8 N7 1.341(9) .
C8 C8 1.67(4) 15_565
C8 C6 1.77(3) 15_565
C8 H8A 0.9330 .
Cd1 N4 2.375(5) 9_557
Cd1 N4 2.375(5) .
Cd1 N2 2.381(5) .
Cd1 N2 2.381(5) 9_557
Cd1 Cl1 2.555(2) 9_557
Cd1 Cl1 2.555(2) .
Co1 C2 1.920(5) 3
Co1 C2 1.920(5) 4
Co1 C2 1.920(5) 2
Co2 C5 1.919(3) 10_657
Co2 C4 1.920(5) 10_657
Co2 C4 1.920(5) 12_557
Co2 C4 1.920(5) 3_545
N1 H1 0.88(2) .
N5 H2 1.231(4) .
N6 C8 0.71(2) 15_565
N6 N7 0.73(2) 15_565
N6 C6 1.848(17) 15_565
N6 C7 1.905(18) 15_565
N6 H6 0.8600 .
N7 C6 0.630(18) 15_565
N7 N6 0.73(2) 15_565
N7 N7 1.77(2) 15_565
N7 C7 1.88(3) 15_565
N7 H7 0.8600 .

loop_
_geom_hbond_atom_site_label_D
_geom_hbond_atom_site_label_H
_geom_hbond_atom_site_label_A
_geom_hbond_distance_DH
_geom_hbond_distance_HA
_geom_hbond_distance_DA
_geom_hbond_angle_DHA
_geom_hbond_site_symmetry_A
N7 H7 Cl1 0.86 2.41 3.165(13) 146.0 11_667
N6 H6 Cl1 0.86 2.42 3.146(16) 143.0 10_657
N6 H6 Cl1 0.86 2.77 3.389(16) 130.0 2_554
N5 H2 N5 1.231(4) 1.231(4) 2.462(8) 180.000(0) 10_656
N1 H1 N3 0.88(2) 1.66(2) 2.542(12) 180.000(8) 1_556

loop_
_geom_torsion_atom_site_label_1
_geom_torsion_atom_site_label_2
_geom_torsion_atom_site_label_3
_geom_torsion_atom_site_label_4
_geom_torsion
_geom_torsion_site_symmetry_1
_geom_torsion_site_symmetry_4
C8 C7 C8 C7 -179.992(16) 15_565 15_565
N6 C7 C8 C7 -179(3) . 15_565
N7 C7 C8 C7 -179(3) 15_565 15_565
N6 C7 C8 C7 -178(8) 15_565 15_565
C8 C7 C8 N6 -2(8) 15_565 15_565
C7 C7 C8 N6 178(8) 15_565 15_565
N6 C7 C8 N6 -1(5) . 15_565
N7 C7 C8 N6 -2(5) 15_565 15_565
C8 C7 C8 N7 -1(4) 15_565 .
C7 C7 C8 N7 179(4) 15_565 .
N6 C7 C8 N7 -0.1(19) . .
N7 C7 C8 N7 -0.4(15) 15_565 .
N6 C7 C8 N7 1(4) 15_565 .
C7 C7 C8 C8 179.992(13) 15_565 15_565
N6 C7 C8 C8 1(3) . 15_565
N7 C7 C8 C8 1(3) 15_565 15_565
N6 C7 C8 C8 2(8) 15_565 15_565
C8 C7 C8 C6 -1(4) 15_565 15_565
C7 C7 C8 C6 179(4) 15_565 15_565
N6 C7 C8 C6 0.1(12) . 15_565
N7 C7 C8 C6 -0.1(12) 15_565 15_565
N6 C7 C8 C6 2(4) 15_565 15_565
N7 C6 N6 C8 -178(9) 15_565 15_565
C6 C6 N6 C8 2(4) 15_565 15_565
N7 C6 N6 C8 2(3) . 15_565
N6 C6 N6 C8 2(4) 15_565 15_565
C6 C6 N6 N7 180(100) 15_565 15_565
N7 C6 N6 N7 180(100) . 15_565
C8 C6 N6 N7 178(9) 15_565 15_565
N6 C6 N6 N7 180(100) 15_565 15_565
N7 C6 N6 C7 -179(7) 15_565 .
C6 C6 N6 C7 0.8(13) 15_565 .
N7 C6 N6 C7 0.7(13) . .
C8 C6 N6 C7 -1(3) 15_565 .
N6 C6 N6 C7 0.8(13) 15_565 .
N7 C6 N6 C6 -180(100) 15_565 15_565
N7 C6 N6 C6 -0.1(11) . 15_565
C8 C6 N6 C6 -2(4) 15_565 15_565
N6 C6 N6 C6 0.000(13) 15_565 15_565
N7 C6 N6 C7 -179(100) 15_565 15_565
C6 C6 N6 C7 0.5(9) 15_565 15_565
N7 C6 N6 C7 0.4(11) . 15_565
C8 C6 N6 C7 -1(3) 15_565 15_565
N6 C6 N6 C7 0.5(9) 15_565 15_565
C7 C7 N6 C8 -175(16) 15_565 15_565
C8 C7 N6 C8 -175(17) . 15_565
N7 C7 N6 C8 -174(18) 15_565 15_565
N6 C7 N6 C8 -175(16) 15_565 15_565
C8 C7 N6 N7 174(18) 15_565 15_565
C7 C7 N6 N7 -1(3) 15_565 15_565
C8 C7 N6 N7 -1(3) . 15_565
N6 C7 N6 N7 -1(3) 15_565 15_565
C8 C7 N6 C6 174(16) 15_565 .
C7 C7 N6 C6 -0.7(13) 15_565 .
C8 C7 N6 C6 -0.3(13) . .
N7 C7 N6 C6 0(3) 15_565 .
N6 C7 N6 C6 -0.7(13) 15_565 .
C8 C7 N6 C6 175(16) 15_565 15_565
C7 C7 N6 C6 -0.5(9) 15_565 15_565
C8 C7 N6 C6 -0.1(11) . 15_565
N7 C7 N6 C6 1(3) 15_565 15_565
N6 C7 N6 C6 -0.5(9) 15_565 15_565
C8 C7 N6 C7 175(16) 15_565 15_565
C8 C7 N6 C7 0.4(12) . 15_565
N7 C7 N6 C7 1(3) 15_565 15_565
N6 C7 N6 C7 0.000(10) 15_565 15_565
N7 C6 N7 C6 180.00(2) 15_565 15_565
N6 C6 N7 C6 180(100) . 15_565
C8 C6 N7 C6 -180(100) 15_565 15_565
N6 C6 N7 C6 180(100) 15_565 15_565
N7 C6 N7 N6 0(6) 15_565 15_565
C6 C6 N7 N6 -180(100) 15_565 15_565
N6 C6 N7 N6 0(3) . 15_565
C8 C6 N7 N6 1(4) 15_565 15_565
N7 C6 N7 C8 -1(4) 15_565 .
C6 C6 N7 C8 179(100) 15_565 .
N6 C6 N7 C8 -0.7(18) . .
C8 C6 N7 C8 -0.2(11) 15_565 .
N6 C6 N7 C8 -1(3) 15_565 .
C6 C6 N7 N7 180.00(2) 15_565 15_565
N6 C6 N7 N7 0(3) . 15_565
C8 C6 N7 N7 0(3) 15_565 15_565
N6 C6 N7 N7 0(6) 15_565 15_565
N7 C6 N7 C7 0(4) 15_565 15_565
C6 C6 N7 C7 180(100) 15_565 15_565
N6 C6 N7 C7 -0.4(11) . 15_565
C8 C6 N7 C7 0.1(12) 15_565 15_565
N6 C6 N7 C7 -1(3) 15_565 15_565
C7 C8 N7 C6 2(6) 15_565 15_565
N6 C8 N7 C6 178(8) 15_565 15_565
C7 C8 N7 C6 1(4) . 15_565
C8 C8 N7 C6 0(3) 15_565 15_565
C7 C8 N7 N6 -177(9) 15_565 15_565
C7 C8 N7 N6 -177(7) . 15_565
C8 C8 N7 N6 -178(6) 15_565 15_565
C6 C8 N7 N6 -178(8) 15_565 15_565
C7 C8 N7 C6 1(5) 15_565 .
N6 C8 N7 C6 178(6) 15_565 .
C7 C8 N7 C6 1(2) . .
C8 C8 N7 C6 0.2(12) 15_565 .
C6 C8 N7 C6 -0.2(17) 15_565 .
C7 C8 N7 N7 1(5) 15_565 15_565
N6 C8 N7 N7 178(6) 15_565 15_565
C7 C8 N7 N7 0.4(16) . 15_565
C8 C8 N7 N7 0.003(3) 15_565 15_565
C6 C8 N7 N7 0(3) 15_565 15_565
N6 C8 N7 C7 177(9) 15_565 15_565
C7 C8 N7 C7 -1(3) . 15_565
C8 C8 N7 C7 -1(5) 15_565 15_565
C6 C8 N7 C7 -2(6) 15_565 15_565
